data_7042086
loop_
_publ_author_name
'Barman, Suman K.'
'Mondal, Totan'
'Koley, Debasis'
'Lloret, Francesc'
'Mukherjee, Rabindranath'

_publ_section_title
;
 A phenoxo-bridged dicopper(ii) complex as a model for phosphatase
 activity: mechanistic insights from a combined experimental and
 computational study.
;
_journal_issue 12
_journal_name_full 'Dalton transactions (Cambridge, England : 2003)'
_journal_page_first 4038
_journal_page_last 4054
_journal_paper_doi 10.1039/c6dt03514k
_journal_volume 46
_journal_year 2017
_chemical_formula_moiety 'C63.50 H62.75 Cl2 Cu4 N14.75 O18.50'
_chemical_formula_sum 'C63.5 H62.75 Cl2 Cu4 N14.75 O18.5'
_chemical_formula_weight 1653.59
_space_group_crystal_system triclinic
_space_group_IT_number 2
_space_group_name_Hall '-P 1'
_space_group_name_H-M_alt 'P -1'
_symmetry_space_group_name_Hall '-P 1'
_symmetry_space_group_name_H-M 'P -1'
_atom_sites_solution_hydrogens mixed
_audit_creation_method SHELXL-2014/6
_audit_update_record
;
2017-02-12 deposited with the CCDC.
2017-02-15 downloaded from the CCDC.
;
_cell_angle_alpha 117.150(5)
_cell_angle_beta 91.534(5)
_cell_angle_gamma 97.372(5)
_cell_formula_units_Z 2
_cell_length_a 12.359(5)
_cell_length_b 17.334(5)
_cell_length_c 18.273(5)
_cell_measurement_reflns_used 12781
_cell_measurement_temperature 100(2)
_cell_measurement_theta_max 25.499
_cell_measurement_theta_min 2.213
_cell_volume 3438(2)
_computing_cell_refinement 'Bruker SMART'
_computing_data_collection 'Bruker SMART APEX'
_computing_data_reduction 'Bruker SAINT PLUS'
_computing_molecular_graphics 'Ortep-3 for Windows (Farrugia, 1997)'
_computing_publication_material 'WinGX publication routines (Farrugia, 1999)'
_computing_structure_refinement 'SHELXL-2014/6 (Sheldrick, 2014)'
_computing_structure_solution 'SIR97(Altomare, et. al. 1999)'
_diffrn_ambient_temperature 100(2)
_diffrn_measured_fraction_theta_full 0.999
_diffrn_measured_fraction_theta_max 0.999
_diffrn_measurement_device_type 'CCD area detector'
_diffrn_measurement_method 'phi and omega scans'
_diffrn_radiation_type MoK\a
_diffrn_radiation_wavelength 0.71073
_diffrn_reflns_av_R_equivalents 0.0459
_diffrn_reflns_av_unetI/netI 0.0359
_diffrn_reflns_Laue_measured_fraction_full 0.999
_diffrn_reflns_Laue_measured_fraction_max 0.999
_diffrn_reflns_limit_h_max 14
_diffrn_reflns_limit_h_min -14
_diffrn_reflns_limit_k_max 20
_diffrn_reflns_limit_k_min -20
_diffrn_reflns_limit_l_max 22
_diffrn_reflns_limit_l_min -22
_diffrn_reflns_number 71914
_diffrn_reflns_point_group_measured_fraction_full 0.999
_diffrn_reflns_point_group_measured_fraction_max 0.999
_diffrn_reflns_theta_full 25.242
_diffrn_reflns_theta_max 25.499
_diffrn_reflns_theta_min 2.213
_diffrn_source 'fine-focus sealed tube'
_exptl_absorpt_coefficient_mu 1.381
_exptl_absorpt_correction_T_max 0.871
_exptl_absorpt_correction_T_min 0.780
_exptl_absorpt_correction_type multi-scan
_exptl_absorpt_process_details '(SADABS; Bruker, 2000)'
_exptl_crystal_colour green
_exptl_crystal_density_diffrn 1.597
_exptl_crystal_description block
_exptl_crystal_F_000 1690
_exptl_crystal_size_max 0.2
_exptl_crystal_size_mid 0.15
_exptl_crystal_size_min 0.1
_refine_diff_density_max 1.328
_refine_diff_density_min -0.505
_refine_diff_density_rms 0.077
_refine_ls_extinction_method none
_refine_ls_goodness_of_fit_ref 1.020
_refine_ls_hydrogen_treatment constr
_refine_ls_matrix_type full
_refine_ls_number_parameters 995
_refine_ls_number_reflns 12781
_refine_ls_number_restraints 9
_refine_ls_restrained_S_all 1.020
_refine_ls_R_factor_all 0.0578
_refine_ls_R_factor_gt 0.0411
_refine_ls_shift/su_max 0.001
_refine_ls_shift/su_mean 0.000
_refine_ls_structure_factor_coef Fsqd
_refine_ls_weighting_details 'w=1/[\s^2^(Fo^2^)+(0.0538P)^2^+5.1721P] where P=(Fo^2^+2Fc^2^)/3'
_refine_ls_weighting_scheme calc
_refine_ls_wR_factor_gt 0.1015
_refine_ls_wR_factor_ref 0.1109
_reflns_Friedel_coverage 0.000
_reflns_number_gt 10192
_reflns_number_total 12781
_reflns_threshold_expression 'I > 2\s(I)'
_cod_data_source_file c6dt03514k2.cif
_cod_data_source_block shelx
_cod_depositor_comments 'Adding full bibliography for 7042086.cif.'
_cod_original_formula_sum 'C63.50 H62.75 Cl2 Cu4 N14.75 O18.50'
_cod_database_code 7042086
_shelx_space_group_comment
;
The symmetry employed for this shelxl refinement is uniquely defined
by the following loop, which should always be used as a source of
symmetry information in preference to the above space-group names.
They are only intended as comments.
;
_shelxl_version_number 2014/6

loop_
_space_group_symop_operation_xyz
'x, y, z'
'-x, -y, -z'

loop_
_atom_site_label
_atom_site_type_symbol
_atom_site_fract_x
_atom_site_fract_y
_atom_site_fract_z
_atom_site_U_iso_or_equiv
_atom_site_adp_type
_atom_site_occupancy
_atom_site_site_symmetry_order
_atom_site_calc_flag
_atom_site_refinement_flags_posn
_atom_site_refinement_flags_adp
_atom_site_refinement_flags_occupancy
_atom_site_disorder_assembly
_atom_site_disorder_group
Cu2 Cu 0.93735(3) 0.27703(2) 0.62976(2) 0.02099(10) Uani 1 1 d . . . . .
Cu4 Cu 0.86069(3) 0.34131(2) 0.25819(2) 0.02430(10) Uani 1 1 d . . . . .
Cu1 Cu 0.73052(3) 0.11640(2) 0.54244(2) 0.02535(11) Uani 1 1 d . . . . .
Cu3 Cu 0.76488(3) 0.13922(3) 0.11496(3) 0.02874(11) Uani 1 1 d . . . . .
Cl1 Cl 0.57121(7) 0.58553(6) 0.90055(6) 0.0366(2) Uani 1 1 d . . . . .
O5 O 0.99803(17) 0.19797(14) 0.53385(13) 0.0259(5) Uani 1 1 d . . . . .
O4 O 0.87852(17) 0.07334(14) 0.48965(14) 0.0269(5) Uani 1 1 d . . . . .
O9 O 0.85389(19) 0.12105(15) 0.19179(15) 0.0338(6) Uani 1 1 d . . . . .
N4 N 0.8192(2) 0.40278(17) 0.77135(16) 0.0239(6) Uani 1 1 d . . . . .
O8 O 0.70523(18) 0.34122(15) 0.26316(15) 0.0310(5) Uani 1 1 d . . . . .
O10 O 0.87992(19) 0.25092(15) 0.30606(14) 0.0302(5) Uani 1 1 d . . . . .
N11 N 1.0208(2) 0.37542(18) 0.26173(16) 0.0262(6) Uani 1 1 d . . . . .
O16 O 0.5725(3) 0.49581(19) 0.8764(2) 0.0683(10) Uani 1 1 d . . . . .
O1 O 0.78289(16) 0.24143(13) 0.58058(13) 0.0242(5) Uani 1 1 d . . . . .
O3 O 0.92553(19) 0.19349(14) 0.68928(14) 0.0281(5) Uani 1 1 d . . . . .
C5 C 0.8971(3) 0.2708(2) 0.0825(2) 0.0269(7) Uani 1 1 d . . . . .
O6 O 0.84680(17) 0.25531(14) 0.14089(13) 0.0274(5) Uani 1 1 d . . . . .
C028 C 0.8505(4) 0.1139(3) 0.7578(2) 0.0475(11) Uani 1 1 d . . . . .
H02A H 0.9239 0.1295 0.7841 0.071 Uiso 1 1 calc R U . . .
H02B H 0.8303 0.0512 0.7310 0.071 Uiso 1 1 calc R U . . .
H02C H 0.8010 0.1400 0.7986 0.071 Uiso 1 1 calc R U . . .
N14 N 0.5302(5) 0.2595(3) 0.8252(3) 0.0878(17) Uani 1 1 d . . . . .
C25 C 0.7149(3) -0.0506(3) 0.0837(3) 0.0490(11) Uani 1 1 d . . . . .
H25 H 0.7555 -0.0317 0.1341 0.059 Uiso 1 1 calc R U . . .
N3 N 0.6563(2) 0.14507(19) 0.39442(17) 0.0339(7) Uani 1 1 d . . . . .
C011 C 0.9929(3) 0.4381(2) 0.7768(2) 0.0251(7) Uani 1 1 d . . . . .
O17 O 0.6746(3) 0.6357(2) 0.9363(2) 0.0758(11) Uani 1 1 d . . . . .
O7 O 0.64253(19) 0.19630(16) 0.20006(17) 0.0387(6) Uani 1 1 d . . . . .
N5 N 0.9072(2) 0.37899(16) 0.73013(16) 0.0232(6) Uani 1 1 d . . . . .
C27 C 0.6304(3) 0.2747(2) 0.2406(2) 0.0328(8) Uani 1 1 d . . . . .
O18 O 0.5452(3) 0.5935(2) 0.8269(2) 0.0668(9) Uani 1 1 d . . . . .
N2 N 0.6574(2) 0.09983(18) 0.43729(18) 0.0299(7) Uani 1 1 d . . . . .
C07 C 0.5990(2) 0.4054(2) 0.6581(2) 0.0238(7) Uani 1 1 d . . . . .
H07 H 0.5744 0.4424 0.7079 0.029 Uiso 1 1 calc R U . . .
O2 O 0.7534(2) 0.12155(15) 0.64929(15) 0.0323(6) Uani 1 1 d . . . . .
N7 N 0.6994(3) 0.00800(19) 0.0584(2) 0.0431(8) Uani 1 1 d . . . . .
C09 C 0.8481(3) 0.4769(2) 0.8429(2) 0.0305(8) Uani 1 1 d . . . . .
H09 H 0.8011 0.5062 0.8815 0.037 Uiso 1 1 calc R U . . .
C026 C 1.0533(3) 0.0659(2) 0.4383(2) 0.0307(8) Uani 1 1 d . . . . .
H02D H 1.0890 0.0389 0.4658 0.046 Uiso 1 1 calc R U . . .
H02E H 1.1067 0.1059 0.4300 0.046 Uiso 1 1 calc R U . . .
H02F H 1.0181 0.0215 0.3858 0.046 Uiso 1 1 calc R U . . .
C012 C 1.0988(3) 0.4226(2) 0.7448(2) 0.0258(7) Uani 1 1 d . . . . .
C08 C 0.7103(2) 0.3503(2) 0.73653(19) 0.0242(7) Uani 1 1 d . . . . .
H08A H 0.6579 0.3736 0.7766 0.029 Uiso 1 1 calc R U . . .
H08B H 0.7124 0.2903 0.7257 0.029 Uiso 1 1 calc R U . . .
N1 N 0.6498(2) -0.00893(18) 0.49840(19) 0.0338(7) Uani 1 1 d . . . . .
N6 N 1.0930(2) 0.34877(17) 0.67255(17) 0.0249(6) Uani 1 1 d . . . . .
N10 N 1.1016(2) 0.33879(18) 0.21800(17) 0.0276(6) Uani 1 1 d . . . . .
N12 N 0.8884(2) 0.45723(18) 0.36709(16) 0.0268(6) Uani 1 1 d . . . . .
C027 C 0.9690(3) 0.1154(2) 0.49057(19) 0.0242(7) Uani 1 1 d . . . . .
C015 C 1.2859(3) 0.3790(2) 0.6717(3) 0.0370(9) Uani 1 1 d . . . . .
H015 H 1.3491 0.3625 0.6460 0.044 Uiso 1 1 calc R U . . .
C7 C 1.0581(3) 0.2883(2) 0.0170(2) 0.0318(8) Uani 1 1 d . . . . .
H7 H 1.1331 0.2886 0.0138 0.038 Uiso 1 1 calc R U . . .
C02 C 0.5611(2) 0.4057(2) 0.5860(2) 0.0250(7) Uani 1 1 d . . . . .
C30 C 0.9323(4) 0.1268(3) 0.3127(3) 0.0557(12) Uani 1 1 d . . . . .
H30A H 0.9550 0.1692 0.3691 0.084 Uiso 1 1 calc R U . . .
H30B H 0.9943 0.1017 0.2865 0.084 Uiso 1 1 calc R U . . .
H30C H 0.8777 0.0813 0.3112 0.084 Uiso 1 1 calc R U . . .
C013 C 1.1977(3) 0.4771(2) 0.7827(2) 0.0333(8) Uani 1 1 d . . . . .
H013 H 1.2000 0.5277 0.8327 0.040 Uiso 1 1 calc R U . . .
C8 C 1.0774(3) 0.2586(2) 0.1390(2) 0.0317(8) Uani 1 1 d . . . . .
H8A H 1.0380 0.2119 0.1477 0.038 Uiso 1 1 calc R U . . .
H8B H 1.1456 0.2407 0.1168 0.038 Uiso 1 1 calc R U . . .
C017 C 0.7139(3) 0.2358(2) 0.4295(2) 0.0317(8) Uani 1 1 d . . . . .
H01A H 0.7037 0.2583 0.3904 0.038 Uiso 1 1 calc R U . . .
H01B H 0.7918 0.2363 0.4384 0.038 Uiso 1 1 calc R U . . .
C10 C 1.1817(3) 0.4555(2) 0.3285(2) 0.0320(8) Uani 1 1 d . . . . .
H10 H 1.2341 0.4991 0.3680 0.038 Uiso 1 1 calc R U . . .
C04 C 0.6730(3) 0.2950(2) 0.5104(2) 0.0259(7) Uani 1 1 d . . . . .
O15 O 0.4907(3) 0.6176(3) 0.9538(2) 0.0837(12) Uani 1 1 d . . . . .
C16 C 0.8134(3) 0.4958(2) 0.4171(2) 0.0319(8) Uani 1 1 d . . . . .
H16 H 0.7405 0.4692 0.4030 0.038 Uiso 1 1 calc R U . . .
C2 C 0.9983(3) 0.3033(2) -0.0390(2) 0.0349(8) Uani 1 1 d . . . . .
C020 C 0.6018(3) 0.0193(2) 0.3882(2) 0.0391(9) Uani 1 1 d . . . . .
C019 C 0.5656(4) 0.0144(3) 0.3138(3) 0.0577(12) Uani 1 1 d . . . . .
H019 H 0.5250 -0.0338 0.2692 0.069 Uiso 1 1 calc R U . . .
C06 C 0.6729(2) 0.35084(19) 0.65779(19) 0.0225(7) Uani 1 1 d . . . . .
C010 C 0.9588(3) 0.5012(2) 0.8487(2) 0.0318(8) Uani 1 1 d . . . . .
H010 H 1.0022 0.5496 0.8915 0.038 Uiso 1 1 calc R U . . .
C15 C 0.8409(3) 0.5742(2) 0.4892(2) 0.0365(9) Uani 1 1 d . . . . .
H15 H 0.7872 0.5998 0.5229 0.044 Uiso 1 1 calc R U . . .
C023 C 0.5404(3) -0.1282(2) 0.3829(3) 0.0513(12) Uani 1 1 d . . . . .
H023 H 0.5014 -0.1502 0.3314 0.062 Uiso 1 1 calc R U . . .
C12 C 0.9948(3) 0.4960(2) 0.3879(2) 0.0260(7) Uani 1 1 d . . . . .
N9 N 0.6619(3) 0.1833(2) -0.0155(2) 0.0402(8) Uani 1 1 d . . . . .
C19 C 0.5842(5) 0.0512(3) -0.1063(3) 0.0805(19) Uani 1 1 d . . . . .
H19 H 0.5467 0.0039 -0.1535 0.097 Uiso 1 1 calc R U . . .
C014 C 1.2918(3) 0.4550(3) 0.7456(3) 0.0393(9) Uani 1 1 d . . . . .
H014 H 1.3589 0.4908 0.7698 0.047 Uiso 1 1 calc R U . . .
C20 C 0.6315(4) 0.0493(3) -0.0378(3) 0.0559(13) Uani 1 1 d . . . . .
C018 C 0.6019(4) 0.0953(3) 0.3194(3) 0.0534(11) Uani 1 1 d . . . . .
H018 H 0.5909 0.1124 0.2787 0.064 Uiso 1 1 calc R U . . .
C14 C 0.9496(3) 0.6138(2) 0.5104(2) 0.0368(9) Uani 1 1 d . . . . .
H14 H 0.9698 0.6662 0.5587 0.044 Uiso 1 1 calc R U . . .
C11 C 1.0681(3) 0.4472(2) 0.3297(2) 0.0272(7) Uani 1 1 d . . . . .
C9 C 1.1996(3) 0.3856(2) 0.2566(2) 0.0342(8) Uani 1 1 d . . . . .
H9 H 1.2676 0.3728 0.2379 0.041 Uiso 1 1 calc R U . . .
C01 C 0.4864(3) 0.4690(2) 0.5877(2) 0.0348(8) Uani 1 1 d . . . . .
H01C H 0.5273 0.5148 0.5794 0.052 Uiso 1 1 calc R U . . .
H01D H 0.4570 0.4942 0.6403 0.052 Uiso 1 1 calc R U . . .
H01E H 0.4275 0.4381 0.5446 0.052 Uiso 1 1 calc R U . . .
C3 C 0.8864(3) 0.3011(2) -0.0338(2) 0.0336(8) Uani 1 1 d . . . . .
H3 H 0.8448 0.3110 -0.0710 0.040 Uiso 1 1 calc R U . . .
C03 C 0.5987(3) 0.3495(2) 0.5129(2) 0.0274(7) Uani 1 1 d . . . . .
H03 H 0.5733 0.3481 0.4639 0.033 Uiso 1 1 calc R U . . .
C05 C 0.7112(2) 0.29550(19) 0.5833(2) 0.0215(7) Uani 1 1 d . . . . .
C075 C 0.8289(3) 0.8662(3) 0.3404(2) 0.0418(9) Uani 1 1 d . . . . .
H07A H 0.8381 0.9248 0.3853 0.063 Uiso 1 1 calc R U . . .
H07B H 0.8946 0.8416 0.3391 0.063 Uiso 1 1 calc R U . . .
H07C H 0.7685 0.8307 0.3481 0.063 Uiso 1 1 calc R U . . .
C076 C 0.4620(5) 0.3000(3) 0.8465(3) 0.0666(15) Uani 1 1 d . . . . .
C13 C 1.0273(3) 0.5748(2) 0.4592(2) 0.0330(8) Uani 1 1 d . . . . .
H13 H 1.1005 0.6009 0.4721 0.040 Uiso 1 1 calc R U . . .
C016 C 1.1853(3) 0.3280(2) 0.6364(2) 0.0314(8) Uani 1 1 d . . . . .
H016 H 1.1814 0.2776 0.5861 0.038 Uiso 1 1 calc R U . . .
C18 C 0.6045(4) 0.1380(3) -0.0899(3) 0.0655(15) Uani 1 1 d . . . . .
H18 H 0.5825 0.1609 -0.1240 0.079 Uiso 1 1 calc R U . . .
C24 C 0.6724(4) -0.1391(3) 0.0377(3) 0.0657(14) Uani 1 1 d . . . . .
H24 H 0.6849 -0.1789 0.0568 0.079 Uiso 1 1 calc R U . . .
C024 C 0.5454(3) -0.1799(3) 0.4213(3) 0.0573(14) Uani 1 1 d . . . . .
H024 H 0.5106 -0.2380 0.3952 0.069 Uiso 1 1 calc R U . . .
C31 C 0.8848(3) 0.1712(2) 0.2676(2) 0.0315(8) Uani 1 1 d . . . . .
C26 C 0.5192(3) 0.2949(3) 0.2664(3) 0.0546(12) Uani 1 1 d . . . . .
H26A H 0.4876 0.3184 0.2338 0.082 Uiso 1 1 calc R U . . .
H26B H 0.5257 0.3372 0.3237 0.082 Uiso 1 1 calc R U . . .
H26C H 0.4730 0.2421 0.2581 0.082 Uiso 1 1 calc R U . . .
C029 C 0.8447(3) 0.1468(2) 0.6947(2) 0.0293(8) Uani 1 1 d . . . . .
C17 C 0.7120(3) 0.2764(2) 0.0265(2) 0.0336(8) Uani 1 1 d . . . . .
H17A H 0.6938 0.3033 0.0833 0.040 Uiso 1 1 calc R U . . .
H17B H 0.6832 0.3070 -0.0009 0.040 Uiso 1 1 calc R U . . .
C092 C 0.6012(3) -0.1465(2) 0.4981(3) 0.0500(12) Uani 1 1 d . . . . .
H092 H 0.6046 -0.1812 0.5244 0.060 Uiso 1 1 calc R U . . .
C6 C 1.0099(3) 0.2729(2) 0.0779(2) 0.0287(7) Uani 1 1 d . . . . .
N8 N 0.6797(2) 0.13016(19) 0.0169(2) 0.0378(8) Uani 1 1 d . . . . .
C1 C 1.0544(4) 0.3238(3) -0.1024(2) 0.0503(11) Uani 1 1 d . . . . .
H1A H 1.0025 0.3081 -0.1488 0.075 Uiso 1 1 calc R U . . .
H1B H 1.1137 0.2908 -0.1204 0.075 Uiso 1 1 calc R U . . .
H1C H 1.0824 0.3854 -0.0779 0.075 Uiso 1 1 calc R U . . .
C23 C 0.6120(5) -0.1668(3) -0.0363(4) 0.0830(19) Uani 1 1 d . . . . .
H23 H 0.5824 -0.2257 -0.0679 0.100 Uiso 1 1 calc R U . . .
C22 C 0.5953(5) -0.1069(3) -0.0635(4) 0.0809(19) Uani 1 1 d . . . . .
H22 H 0.5545 -0.1245 -0.1135 0.097 Uiso 1 1 calc R U . . .
C4 C 0.8344(3) 0.2847(2) 0.0253(2) 0.0293(8) Uani 1 1 d . . . . .
C21 C 0.6407(4) -0.0201(3) -0.0149(3) 0.0570(13) Uani 1 1 d . . . . .
C021 C 0.5951(3) -0.0421(2) 0.4228(3) 0.0397(10) Uani 1 1 d . . . . .
C025 C 0.6523(3) -0.0598(2) 0.5355(3) 0.0409(10) Uani 1 1 d . . . . .
H025 H 0.6895 -0.0364 0.5878 0.049 Uiso 1 1 calc R U . . .
C808 C 0.8081(5) 0.8683(3) 0.2663(3) 0.0623(13) Uani 1 1 d . . . . .
C888 C 0.3752(5) 0.3530(4) 0.8749(4) 0.0767(16) Uani 1 1 d . . . . .
H88A H 0.3253 0.3410 0.8285 0.115 Uiso 1 1 calc R U . . .
H88B H 0.4065 0.4141 0.9018 0.115 Uiso 1 1 calc R U . . .
H88C H 0.3365 0.3388 0.9131 0.115 Uiso 1 1 calc R U . . .
Cl2 Cl 0.2874(4) 0.2331(4) 0.3618(4) 0.0614(12) Uani 0.5 1 d . . P A 1
O11 O 0.2268(11) 0.2204(9) 0.2903(8) 0.095(4) Uani 0.5 1 d . . P A 1
O12 O 0.3418(7) 0.3197(6) 0.3892(6) 0.067(2) Uani 0.5 1 d . . P A 1
O13 O 0.3633(9) 0.1703(7) 0.3348(8) 0.122(4) Uani 0.5 1 d . . P A 1
O14 O 0.2178(7) 0.2248(5) 0.4175(6) 0.093(3) Uani 0.5 1 d . . P A 1
Cl3 Cl 0.2592(5) 0.2021(4) 0.3247(4) 0.0816(18) Uani 0.5 1 d . . P B 2
O19 O 0.2668(8) 0.2009(8) 0.2466(6) 0.101(4) Uani 0.5 1 d . . P B 2
O1A O 0.2451(11) 0.1253(6) 0.3252(6) 0.124(4) Uani 0.5 1 d . . P B 2
O1B O 0.1467(9) 0.2318(7) 0.3373(8) 0.141(5) Uani 0.5 1 d . . P B 2
O1C O 0.3341(12) 0.2730(8) 0.3978(8) 0.090(4) Uani 0.5 1 d . . P B 2
N0AA N 0.7923(8) 0.8697(4) 0.2062(4) 0.153(3) Uani 1 1 d . . . . .
O0AA O 0.6939(18) 0.4599(13) 1.0055(13) 0.121(7) Uani 0.25 1 d . . P . .
H0AA H 0.6390 0.4364 0.9693 0.182 Uiso 0.25 1 d R U P . .
H0AB H 0.7527 0.4536 0.9816 0.182 Uiso 0.25 1 d R U P . .
N1AA N 0.9104(6) 0.0747(4) 0.0118(4) 0.0839(18) Uani 0.75 1 d . U P C 1
C0AA C 0.9333(8) 0.0347(5) -0.0546(5) 0.0842(19) Uani 0.75 1 d . U P C 1
C3AA C 0.9249(10) -0.0056(8) -0.1248(6) 0.143(5) Uani 0.75 1 d . U P C 1
H3AA H 0.8698 0.0132 -0.1483 0.215 Uiso 0.75 1 calc R U P C 1
H3AB H 0.9040 -0.0667 -0.1399 0.215 Uiso 0.75 1 calc R U P C 1
H3AC H 0.9937 0.0026 -0.1455 0.215 Uiso 0.75 1 calc R U P C 1
O1AA O 0.9927(15) 0.0231(11) -0.0090(11) 0.086(5) Uiso 0.25 1 d . . P D 2

loop_
_atom_site_aniso_label
_atom_site_aniso_U_11
_atom_site_aniso_U_22
_atom_site_aniso_U_33
_atom_site_aniso_U_23
_atom_site_aniso_U_13
_atom_site_aniso_U_12
Cu2 0.01656(19) 0.01768(19) 0.0246(2) 0.00694(16) -0.00003(15) 0.00055(14)
Cu4 0.0188(2) 0.0234(2) 0.0258(2) 0.00969(17) -0.00506(15) -0.00530(15)
Cu1 0.0197(2) 0.01598(19) 0.0308(2) 0.00353(17) 0.00300(16) -0.00054(15)
Cu3 0.0248(2) 0.0212(2) 0.0338(2) 0.00954(18) -0.00838(17) -0.00306(16)
Cl1 0.0336(5) 0.0295(4) 0.0383(5) 0.0079(4) 0.0040(4) 0.0077(4)
O5 0.0210(11) 0.0265(12) 0.0269(12) 0.0096(10) 0.0038(9) 0.0031(9)
O4 0.0233(12) 0.0214(11) 0.0325(13) 0.0089(10) 0.0061(10) 0.0055(9)
O9 0.0350(14) 0.0291(13) 0.0354(14) 0.0144(11) -0.0063(11) 0.0027(11)
N4 0.0225(14) 0.0198(13) 0.0231(14) 0.0047(11) -0.0014(11) 0.0035(11)
O8 0.0202(12) 0.0276(13) 0.0379(14) 0.0116(11) -0.0044(10) -0.0047(10)
O10 0.0315(13) 0.0305(13) 0.0296(13) 0.0156(11) -0.0010(10) 0.0025(10)
N11 0.0218(14) 0.0291(15) 0.0264(15) 0.0140(12) -0.0038(12) -0.0035(12)
O16 0.083(2) 0.0367(17) 0.088(3) 0.0285(17) 0.036(2) 0.0182(16)
O1 0.0173(11) 0.0161(11) 0.0306(12) 0.0045(9) -0.0018(9) 0.0000(8)
O3 0.0331(13) 0.0221(12) 0.0296(13) 0.0126(10) 0.0041(10) 0.0036(10)
C5 0.0314(18) 0.0193(16) 0.0231(17) 0.0061(14) -0.0035(14) -0.0033(13)
O6 0.0244(12) 0.0260(12) 0.0264(12) 0.0107(10) -0.0041(9) -0.0071(9)
C028 0.072(3) 0.035(2) 0.033(2) 0.0163(18) 0.005(2) -0.006(2)
N14 0.150(5) 0.064(3) 0.079(3) 0.049(3) 0.064(3) 0.041(3)
C25 0.043(2) 0.035(2) 0.065(3) 0.022(2) -0.016(2) -0.0027(18)
N3 0.0302(16) 0.0299(16) 0.0273(16) 0.0017(13) -0.0022(12) 0.0032(13)
C011 0.0254(17) 0.0212(16) 0.0279(18) 0.0120(14) -0.0067(14) 0.0005(13)
O17 0.052(2) 0.062(2) 0.088(3) 0.0174(19) -0.0217(18) -0.0046(16)
O7 0.0247(13) 0.0291(14) 0.0555(17) 0.0158(13) 0.0025(11) -0.0037(10)
N5 0.0204(14) 0.0194(13) 0.0273(14) 0.0093(12) -0.0023(11) 0.0019(11)
C27 0.0232(18) 0.036(2) 0.035(2) 0.0152(17) -0.0004(15) -0.0019(15)
O18 0.072(2) 0.062(2) 0.059(2) 0.0246(17) -0.0101(17) 0.0013(17)
N2 0.0201(14) 0.0221(14) 0.0335(16) 0.0019(13) 0.0002(12) 0.0009(11)
C07 0.0172(15) 0.0167(15) 0.0310(18) 0.0071(14) 0.0011(13) -0.0031(12)
O2 0.0357(14) 0.0238(12) 0.0345(13) 0.0116(11) 0.0104(11) 0.0008(10)
N7 0.0378(18) 0.0242(16) 0.058(2) 0.0151(15) -0.0183(16) -0.0051(13)
C09 0.036(2) 0.0250(17) 0.0230(17) 0.0040(14) -0.0017(14) 0.0081(15)
C026 0.0287(18) 0.0331(19) 0.0321(19) 0.0143(16) 0.0087(15) 0.0130(15)
C012 0.0247(17) 0.0214(16) 0.0322(18) 0.0152(15) -0.0081(14) -0.0024(13)
C08 0.0204(16) 0.0212(16) 0.0259(17) 0.0068(14) 0.0028(13) 0.0021(13)
N1 0.0201(14) 0.0189(14) 0.0502(19) 0.0058(14) 0.0086(13) 0.0012(11)
N6 0.0193(14) 0.0227(14) 0.0343(16) 0.0159(13) -0.0024(11) -0.0009(11)
N10 0.0188(14) 0.0316(15) 0.0325(16) 0.0169(13) -0.0027(12) -0.0028(12)
N12 0.0265(15) 0.0256(14) 0.0258(15) 0.0119(12) -0.0069(12) -0.0027(12)
C027 0.0238(17) 0.0261(18) 0.0231(17) 0.0112(14) 0.0003(13) 0.0061(14)
C015 0.0193(17) 0.043(2) 0.057(2) 0.031(2) 0.0031(16) 0.0033(15)
C7 0.036(2) 0.0240(17) 0.0298(19) 0.0083(15) 0.0053(15) 0.0016(15)
C02 0.0164(15) 0.0216(16) 0.0358(19) 0.0133(15) 0.0009(13) -0.0006(12)
C30 0.087(3) 0.046(3) 0.040(2) 0.021(2) 0.000(2) 0.027(2)
C013 0.0280(19) 0.0316(19) 0.038(2) 0.0174(16) -0.0114(15) -0.0053(15)
C8 0.0255(18) 0.0315(19) 0.035(2) 0.0136(16) 0.0021(15) 0.0023(14)
C017 0.0288(18) 0.0294(18) 0.0290(18) 0.0081(15) 0.0016(15) -0.0001(15)
C10 0.0238(17) 0.036(2) 0.034(2) 0.0195(17) -0.0088(15) -0.0111(15)
C04 0.0196(16) 0.0216(16) 0.0297(18) 0.0082(14) -0.0004(13) -0.0044(13)
O15 0.066(2) 0.107(3) 0.078(2) 0.031(2) 0.034(2) 0.054(2)
C16 0.0304(19) 0.0349(19) 0.0318(19) 0.0170(16) -0.0025(15) 0.0055(15)
C2 0.051(2) 0.0245(18) 0.0236(18) 0.0080(15) 0.0034(16) 0.0002(16)
C020 0.0250(18) 0.0264(19) 0.039(2) -0.0072(16) -0.0041(16) 0.0033(15)
C019 0.060(3) 0.038(2) 0.043(3) -0.0049(19) -0.019(2) -0.003(2)
C06 0.0166(15) 0.0181(15) 0.0272(17) 0.0074(13) -0.0016(13) -0.0031(12)
C010 0.034(2) 0.0227(17) 0.0283(18) 0.0042(15) -0.0091(15) 0.0015(14)
C15 0.046(2) 0.036(2) 0.0291(19) 0.0146(17) -0.0024(16) 0.0129(17)
C023 0.0217(19) 0.025(2) 0.074(3) -0.004(2) -0.0011(19) 0.0018(15)
C12 0.0279(17) 0.0241(17) 0.0257(17) 0.0149(14) -0.0085(14) -0.0078(14)
N9 0.0362(17) 0.0288(16) 0.0461(19) 0.0132(15) -0.0209(15) -0.0054(13)
C19 0.100(4) 0.037(3) 0.077(4) 0.014(2) -0.069(3) -0.019(3)
C014 0.0207(18) 0.041(2) 0.058(3) 0.028(2) -0.0124(17) -0.0095(15)
C20 0.054(3) 0.028(2) 0.067(3) 0.012(2) -0.038(2) -0.0107(19)
C018 0.065(3) 0.042(2) 0.032(2) 0.0007(19) -0.012(2) 0.005(2)
C14 0.053(2) 0.0262(18) 0.0273(19) 0.0115(15) -0.0110(17) 0.0008(17)
C11 0.0259(17) 0.0286(18) 0.0269(18) 0.0165(15) -0.0078(14) -0.0084(14)
C9 0.0213(17) 0.046(2) 0.040(2) 0.0256(18) -0.0028(15) -0.0039(15)
C01 0.0321(19) 0.034(2) 0.042(2) 0.0199(17) 0.0035(16) 0.0080(16)
C3 0.048(2) 0.0232(18) 0.0229(18) 0.0071(14) -0.0096(16) 0.0010(16)
C03 0.0211(16) 0.0280(18) 0.0315(18) 0.0145(15) -0.0035(14) -0.0031(13)
C05 0.0151(15) 0.0152(15) 0.0309(17) 0.0090(13) -0.0010(13) -0.0020(12)
C075 0.038(2) 0.035(2) 0.050(2) 0.0154(19) 0.0073(18) 0.0104(17)
C076 0.112(5) 0.049(3) 0.050(3) 0.032(2) 0.027(3) 0.014(3)
C13 0.038(2) 0.0269(18) 0.0319(19) 0.0156(16) -0.0113(16) -0.0080(15)
C016 0.0226(17) 0.0292(18) 0.048(2) 0.0237(17) 0.0009(15) 0.0022(14)
C18 0.073(3) 0.042(3) 0.065(3) 0.020(2) -0.052(3) -0.010(2)
C24 0.065(3) 0.030(2) 0.099(4) 0.031(3) -0.025(3) -0.004(2)
C024 0.022(2) 0.0185(19) 0.106(4) 0.007(2) 0.017(2) -0.0024(15)
C31 0.0295(19) 0.035(2) 0.035(2) 0.0199(17) 0.0032(15) 0.0054(15)
C26 0.032(2) 0.041(2) 0.074(3) 0.014(2) 0.013(2) -0.0012(18)
C029 0.041(2) 0.0208(17) 0.0224(17) 0.0057(14) 0.0111(15) 0.0064(15)
C17 0.037(2) 0.0217(17) 0.037(2) 0.0111(15) -0.0119(16) -0.0001(15)
C092 0.029(2) 0.0239(19) 0.088(3) 0.019(2) 0.021(2) 0.0008(16)
C6 0.0314(18) 0.0234(17) 0.0239(17) 0.0065(14) -0.0030(14) -0.0021(14)
N8 0.0335(17) 0.0240(15) 0.0460(19) 0.0116(14) -0.0197(14) -0.0065(13)
C1 0.074(3) 0.043(2) 0.032(2) 0.0176(19) 0.007(2) -0.001(2)
C23 0.086(4) 0.027(2) 0.114(5) 0.024(3) -0.054(4) -0.019(2)
C22 0.087(4) 0.030(2) 0.100(4) 0.018(3) -0.062(3) -0.015(2)
C4 0.0362(19) 0.0183(16) 0.0252(18) 0.0053(14) -0.0085(14) -0.0021(14)
C21 0.053(3) 0.028(2) 0.074(3) 0.016(2) -0.035(2) -0.0095(19)
C021 0.0185(17) 0.0212(18) 0.055(2) -0.0022(17) 0.0039(16) 0.0018(14)
C025 0.0259(19) 0.0252(19) 0.065(3) 0.0150(19) 0.0150(18) 0.0024(15)
C808 0.098(4) 0.040(3) 0.050(3) 0.019(2) 0.003(3) 0.023(3)
C888 0.092(4) 0.069(4) 0.084(4) 0.049(3) 0.001(3) 0.010(3)
Cl2 0.069(3) 0.058(3) 0.070(4) 0.033(2) 0.031(2) 0.035(2)
O11 0.105(9) 0.110(9) 0.077(10) 0.051(7) 0.032(7) 0.008(7)
O12 0.051(4) 0.079(6) 0.069(5) 0.029(5) 0.025(4) 0.021(4)
O13 0.122(8) 0.142(9) 0.208(11) 0.145(9) 0.102(8) 0.102(7)
O14 0.104(6) 0.087(6) 0.133(7) 0.080(6) 0.078(6) 0.046(5)
Cl3 0.108(4) 0.071(3) 0.061(3) 0.034(2) 0.031(3) -0.022(2)
O19 0.077(7) 0.159(10) 0.074(7) 0.073(7) -0.009(5) -0.027(6)
O1A 0.207(13) 0.065(6) 0.091(7) 0.031(5) -0.026(7) 0.019(7)
O1B 0.089(7) 0.115(8) 0.160(11) 0.013(8) 0.041(7) 0.011(6)
O1C 0.120(10) 0.064(9) 0.066(7) 0.015(6) -0.001(6) 0.009(7)
N0AA 0.306(11) 0.104(5) 0.073(4) 0.047(4) 0.004(5) 0.089(6)
O0AA 0.144(18) 0.111(15) 0.162(19) 0.103(15) 0.014(14) 0.039(13)
N1AA 0.102(4) 0.075(4) 0.067(2) 0.023(2) -0.002(2) 0.026(3)
C0AA 0.113(4) 0.065(4) 0.068(2) 0.024(2) 0.003(2) 0.024(3)
C3AA 0.135(7) 0.179(10) 0.069(2) 0.013(2) 0.001(2) 0.049(6)

loop_
_atom_type_symbol
_atom_type_description
_atom_type_scat_dispersion_real
_atom_type_scat_dispersion_imag
_atom_type_scat_source
C C 0.0033 0.0016 'International Tables Vol C Tables 4.2.6.8 and 6.1.1.4'
H H 0.0000 0.0000 'International Tables Vol C Tables 4.2.6.8 and 6.1.1.4'
Cl Cl 0.1484 0.1585 'International Tables Vol C Tables 4.2.6.8 and 6.1.1.4'
Cu Cu 0.3201 1.2651 'International Tables Vol C Tables 4.2.6.8 and 6.1.1.4'
N N 0.0061 0.0033 'International Tables Vol C Tables 4.2.6.8 and 6.1.1.4'
O O 0.0106 0.0060 'International Tables Vol C Tables 4.2.6.8 and 6.1.1.4'

loop_
_geom_angle_atom_site_label_1
_geom_angle_atom_site_label_2
_geom_angle_atom_site_label_3
_geom_angle
_geom_angle_site_symmetry_3
O5 Cu2 N5 165.68(10) .
O5 Cu2 O1 96.28(9) .
N5 Cu2 O1 94.38(10) .
O5 Cu2 N6 87.90(10) .
N5 Cu2 N6 78.94(11) .
O1 Cu2 N6 160.65(10) .
O5 Cu2 O3 95.88(9) .
N5 Cu2 O3 92.60(10) .
O1 Cu2 O3 95.43(9) .
N6 Cu2 O3 102.95(10) .
O8 Cu4 O6 94.25(10) .
O8 Cu4 N11 164.46(11) .
O6 Cu4 N11 93.42(10) .
O8 Cu4 N12 89.51(10) .
O6 Cu4 N12 162.77(10) .
N11 Cu4 N12 79.32(11) .
O8 Cu4 O10 99.06(9) .
O6 Cu4 O10 96.66(9) .
N11 Cu4 O10 93.44(10) .
N12 Cu4 O10 99.34(10) .
O2 Cu1 O1 95.28(10) .
O2 Cu1 N2 161.42(11) .
O1 Cu1 N2 93.39(10) .
O2 Cu1 N1 88.99(12) .
O1 Cu1 N1 169.86(10) .
N2 Cu1 N1 80.00(13) .
O2 Cu1 O4 101.29(10) .
O1 Cu1 O4 95.16(9) .
N2 Cu1 O4 94.24(10) .
N1 Cu1 O4 93.01(10) .
O9 Cu3 O6 95.63(10) .
O9 Cu3 N8 166.49(11) .
O6 Cu3 N8 92.90(11) .
O9 Cu3 N7 89.54(11) .
O6 Cu3 N7 164.31(12) .
N8 Cu3 N7 79.60(12) .
O9 Cu3 O7 95.35(11) .
O6 Cu3 O7 92.74(9) .
N8 Cu3 O7 94.68(12) .
N7 Cu3 O7 101.54(12) .
O15 Cl1 O17 110.9(2) .
O15 Cl1 O16 111.4(2) .
O17 Cl1 O16 111.1(2) .
O15 Cl1 O18 107.9(2) .
O17 Cl1 O18 107.6(2) .
O16 Cl1 O18 107.7(2) .
C027 O5 Cu2 128.4(2) .
C027 O4 Cu1 131.4(2) .
C31 O9 Cu3 130.1(2) .
N5 N4 C09 110.4(3) .
N5 N4 C08 120.4(2) .
C09 N4 C08 129.2(3) .
C27 O8 Cu4 127.2(2) .
C31 O10 Cu4 128.8(2) .
N10 N11 C11 106.8(3) .
N10 N11 Cu4 136.2(2) .
C11 N11 Cu4 116.2(2) .
C05 O1 Cu1 120.04(17) .
C05 O1 Cu2 126.70(18) .
Cu1 O1 Cu2 112.41(10) .
C029 O3 Cu2 129.9(2) .
O6 C5 C6 121.2(3) .
O6 C5 C4 119.6(3) .
C6 C5 C4 119.2(3) .
C5 O6 Cu4 123.47(19) .
C5 O6 Cu3 121.81(19) .
Cu4 O6 Cu3 114.48(11) .
N7 C25 C24 122.3(4) .
N2 N3 C018 110.9(3) .
N2 N3 C017 120.6(3) .
C018 N3 C017 128.5(4) .
N5 C011 C010 110.0(3) .
N5 C011 C012 115.7(3) .
C010 C011 C012 134.2(3) .
C27 O7 Cu3 129.6(2) .
C011 N5 N4 106.6(3) .
C011 N5 Cu2 117.2(2) .
N4 N5 Cu2 135.8(2) .
O7 C27 O8 125.9(3) .
O7 C27 C26 118.6(3) .
O8 C27 C26 115.5(3) .
N3 N2 C020 106.4(3) .
N3 N2 Cu1 137.2(2) .
C020 N2 Cu1 115.9(3) .
C02 C07 C06 121.7(3) .
C029 O2 Cu1 126.3(2) .
C25 N7 C21 118.3(3) .
C25 N7 Cu3 127.0(3) .
C21 N7 Cu3 114.5(3) .
N4 C09 C010 107.8(3) .
N6 C012 C013 121.8(3) .
N6 C012 C011 113.3(3) .
C013 C012 C011 124.9(3) .
N4 C08 C06 111.9(3) .
C025 N1 C021 119.5(3) .
C025 N1 Cu1 125.9(3) .
C021 N1 Cu1 114.5(3) .
C016 N6 C012 118.8(3) .
C016 N6 Cu2 126.6(2) .
C012 N6 Cu2 114.6(2) .
N11 N10 C9 110.7(3) .
N11 N10 C8 120.8(3) .
C9 N10 C8 128.6(3) .
C16 N12 C12 118.8(3) .
C16 N12 Cu4 126.7(2) .
C12 N12 Cu4 114.5(2) .
O4 C027 O5 125.4(3) .
O4 C027 C026 118.7(3) .
O5 C027 C026 115.9(3) .
C016 C015 C014 119.2(3) .
C2 C7 C6 122.2(3) .
C03 C02 C07 117.7(3) .
C03 C02 C01 120.9(3) .
C07 C02 C01 121.3(3) .
C014 C013 C012 119.0(3) .
N10 C8 C6 111.1(3) .
N3 C017 C04 112.0(3) .
C9 C10 C11 105.3(3) .
C03 C04 C05 119.8(3) .
C03 C04 C017 120.6(3) .
C05 C04 C017 119.7(3) .
N12 C16 C15 122.1(3) .
C7 C2 C3 117.8(3) .
C7 C2 C1 120.8(4) .
C3 C2 C1 121.4(4) .
N2 C020 C019 109.6(4) .
N2 C020 C021 115.4(3) .
C019 C020 C021 134.9(3) .
C018 C019 C020 105.9(4) .
C07 C06 C05 119.5(3) .
C07 C06 C08 120.5(3) .
C05 C06 C08 120.0(3) .
C09 C010 C011 105.2(3) .
C14 C15 C16 119.0(4) .
C024 C023 C021 118.6(4) .
N12 C12 C13 121.7(3) .
N12 C12 C11 113.6(3) .
C13 C12 C11 124.7(3) .
N8 N9 C18 110.9(3) .
N8 N9 C17 120.3(3) .
C18 N9 C17 128.5(3) .
C18 C19 C20 105.3(4) .
C013 C014 C015 119.2(3) .
N8 C20 C19 109.9(4) .
N8 C20 C21 116.0(4) .
C19 C20 C21 134.0(4) .
N3 C018 C019 107.3(4) .
C13 C14 C15 119.3(3) .
N11 C11 C10 109.4(3) .
N11 C11 C12 116.1(3) .
C10 C11 C12 134.4(3) .
N10 C9 C10 107.8(3) .
C2 C3 C4 122.0(3) .
C02 C03 C04 122.1(3) .
O1 C05 C04 119.8(3) .
O1 C05 C06 121.1(3) .
C04 C05 C06 119.1(3) .
N14 C076 C888 179.3(8) .
C14 C13 C12 119.0(3) .
N6 C016 C015 122.0(3) .
N9 C18 C19 107.3(4) .
C23 C24 C25 118.9(4) .
C092 C024 C023 120.4(4) .
O10 C31 O9 126.4(3) .
O10 C31 C30 119.0(3) .
O9 C31 C30 114.6(3) .
O3 C029 O2 125.4(3) .
O3 C029 C028 119.6(3) .
O2 C029 C028 115.0(3) .
N9 C17 C4 110.2(3) .
C024 C092 C025 118.5(4) .
C7 C6 C5 119.5(3) .
C7 C6 C8 121.0(3) .
C5 C6 C8 119.5(3) .
N9 N8 C20 106.5(3) .
N9 N8 Cu3 137.3(2) .
C20 N8 Cu3 115.9(3) .
C24 C23 C22 119.5(4) .
C23 C22 C21 118.4(4) .
C3 C4 C5 119.3(3) .
C3 C4 C17 121.4(3) .
C5 C4 C17 119.2(3) .
N7 C21 C22 122.5(4) .
N7 C21 C20 113.7(3) .
C22 C21 C20 123.8(4) .
N1 C021 C023 121.1(4) .
N1 C021 C020 114.0(3) .
C023 C021 C020 124.9(4) .
N1 C025 C092 121.9(4) .
N0AA C808 C075 179.2(7) .
O14 Cl2 O11 110.5(8) .
O14 Cl2 O12 113.2(6) .
O11 Cl2 O12 100.1(6) .
O14 Cl2 O13 113.9(5) .
O11 Cl2 O13 106.4(9) .
O12 Cl2 O13 111.7(7) .
O1A Cl3 O19 117.1(7) .
O1A Cl3 O1C 113.0(9) .
O19 Cl3 O1C 118.0(8) .
O1A Cl3 O1B 105.1(8) .
O19 Cl3 O1B 95.2(9) .
O1C Cl3 O1B 104.7(8) .
C0AA N1AA Cu3 146.8(5) 1_556
C3AA C0AA N1AA 160.4(12) .

loop_
_geom_bond_atom_site_label_1
_geom_bond_atom_site_label_2
_geom_bond_distance
_geom_bond_site_symmetry_2
Cu2 O5 1.912(2) .
Cu2 N5 1.968(3) .
Cu2 O1 1.983(2) .
Cu2 N6 2.068(3) .
Cu2 O3 2.166(2) .
Cu4 O8 1.926(2) .
Cu4 O6 1.961(2) .
Cu4 N11 1.982(3) .
Cu4 N12 2.062(3) .
Cu4 O10 2.148(2) .
Cu1 O2 1.925(3) .
Cu1 O1 1.959(2) .
Cu1 N2 1.982(3) .
Cu1 N1 2.042(3) .
Cu1 O4 2.150(2) .
Cu3 O9 1.921(2) .
Cu3 O6 1.970(2) .
Cu3 N8 1.985(3) .
Cu3 N7 2.058(3) .
Cu3 O7 2.188(3) .
Cl1 O15 1.395(3) .
Cl1 O17 1.403(3) .
Cl1 O16 1.412(3) .
Cl1 O18 1.446(3) .
O5 C027 1.274(4) .
O4 C027 1.249(4) .
O9 C31 1.268(4) .
N4 N5 1.340(4) .
N4 C09 1.346(4) .
N4 C08 1.468(4) .
O8 C27 1.275(4) .
O10 C31 1.243(4) .
N11 N10 1.334(4) .
N11 C11 1.340(4) .
O1 C05 1.356(4) .
O3 C029 1.238(4) .
C5 O6 1.360(4) .
C5 C6 1.396(5) .
C5 C4 1.409(5) .
C028 C029 1.506(5) .
N14 C076 1.129(7) .
C25 N7 1.325(5) .
C25 C24 1.389(6) .
N3 N2 1.339(4) .
N3 C018 1.341(5) .
N3 C017 1.469(4) .
C011 N5 1.332(4) .
C011 C010 1.392(5) .
C011 C012 1.455(5) .
O7 C27 1.248(4) .
C27 C26 1.497(5) .
N2 C020 1.343(4) .
C07 C02 1.390(5) .
C07 C06 1.394(4) .
O2 C029 1.282(4) .
N7 C21 1.348(5) .
C09 C010 1.366(5) .
C026 C027 1.507(4) .
C012 N6 1.347(4) .
C012 C013 1.387(4) .
C08 C06 1.504(4) .
N1 C025 1.337(5) .
N1 C021 1.350(5) .
N6 C016 1.340(4) .
N10 C9 1.343(4) .
N10 C8 1.464(4) .
N12 C16 1.337(4) .
N12 C12 1.355(4) .
C015 C016 1.378(5) .
C015 C014 1.382(6) .
C7 C2 1.382(5) .
C7 C6 1.390(5) .
C02 C03 1.382(5) .
C02 C01 1.512(5) .
C30 C31 1.513(5) .
C013 C014 1.372(5) .
C8 C6 1.503(5) .
C017 C04 1.510(5) .
C10 C9 1.368(5) .
C10 C11 1.394(5) .
C04 C03 1.385(5) .
C04 C05 1.397(5) .
C16 C15 1.386(5) .
C2 C3 1.386(5) .
C2 C1 1.517(5) .
C020 C019 1.380(6) .
C020 C021 1.461(6) .
C019 C018 1.372(6) .
C06 C05 1.399(4) .
C15 C14 1.384(5) .
C023 C024 1.373(7) .
C023 C021 1.392(5) .
C12 C13 1.390(5) .
C12 C11 1.448(5) .
N9 N8 1.339(4) .
N9 C18 1.340(5) .
N9 C17 1.472(4) .
C19 C18 1.380(6) .
C19 C20 1.384(6) .
C20 N8 1.339(5) .
C20 C21 1.460(6) .
C14 C13 1.376(5) .
C3 C4 1.389(5) .
C075 C808 1.390(6) .
C076 C888 1.453(8) .
C24 C23 1.371(7) .
C024 C092 1.372(7) .
C17 C4 1.503(5) .
C092 C025 1.385(5) .
C23 C22 1.373(7) .
C22 C21 1.380(6) .
C808 N0AA 1.121(7) .
Cl2 O14 1.396(8) .
Cl2 O11 1.399(14) .
Cl2 O12 1.412(10) .
Cl2 O13 1.451(8) .
Cl3 O1A 1.326(11) .
Cl3 O19 1.423(10) .
Cl3 O1C 1.515(12) .
Cl3 O1B 1.531(12) .
N1AA C0AA 1.154(9) .
N1AA Cu3 19.817(9) 1_556
C0AA C3AA 1.142(11) .
O1AA O1AA 1.03(3) 2_755
